data_2102096
loop_
_publ_author_name
'Weller, Mark T. '
'Light, Mark E. '
'Gelbrich, Thomas'

_publ_section_title
;
 Structure of uranium(VI) oxide dihydrate, UO~3~&#x00B7;2H~2~O;
 synthetic <i>meta</i>-schoepite (UO~2~)~4~O(OH)~6~&#x00B7;5H~2~O
;
_journal_issue 4
_journal_name_full 'Acta Crystallographica Section B'
_journal_page_first 577
_journal_page_last 583
_journal_paper_doi 10.1107/S0108768199016559
_journal_volume 56
_journal_year 2000
_chemical_formula_sum 'H16 O20 U4'
_chemical_formula_weight 1288.25
_chemical_name_common meta-schoepite
_chemical_name_systematic
;
 ?
;
_space_group_IT_number 60
_symmetry_cell_setting orthorhombic
_symmetry_space_group_name_Hall '-P 2n 2ab'
_symmetry_space_group_name_H-M 'P b c n'
_audit_creation_method SHELXL-97
_cell_angle_alpha 90.00
_cell_angle_beta 90.00
_cell_angle_gamma 90.00
_cell_formula_units_Z 8
_cell_length_a 14.6861(4)
_cell_length_b 13.9799(3)
_cell_length_c 16.7063(5)
_cell_measurement_reflns_used 16680
_cell_measurement_temperature 298(2)
_cell_measurement_theta_max 25.75
_cell_measurement_theta_min 2.01
_cell_volume 3429.97(16)
_computing_cell_refinement
;
DENZO (Otwinowski and Minor, 1997) and COLLECT (Hooft, 1998)
;
_computing_data_collection
;
DENZO (Otwinowski and Minor, 1997) COLLECT (Hooft, 1998)
;
_computing_data_reduction
;
DENZO (Otwinowski and Minor, 1997) and COLLECT (Hooft, 1998)
;
_computing_structure_refinement 'SHELXL-97 (Sheldrick, 1997)'
_computing_structure_solution 'SHELXS-97 (Sheldrick, 1990)'
_diffrn_ambient_temperature 298(2)
_diffrn_detector_area_resol_mean '9.091 pixels/mm'
_diffrn_measured_fraction_theta_full .990
_diffrn_measured_fraction_theta_max .990
_diffrn_measurement_device_type 'Enraf Nonius KappaCCD area detector'
_diffrn_measurement_method '\y and \q scans to fill Ewald sphere'
_diffrn_radiation_monochromator graphite
_diffrn_radiation_source 'Enraf Nonius FR591 rotating anode'
_diffrn_radiation_type MoK\a
_diffrn_radiation_wavelength .71073
_diffrn_reflns_av_R_equivalents .0904
_diffrn_reflns_av_sigmaI/netI .0806
_diffrn_reflns_limit_h_max 17
_diffrn_reflns_limit_h_min -16
_diffrn_reflns_limit_k_max 17
_diffrn_reflns_limit_k_min -12
_diffrn_reflns_limit_l_max 20
_diffrn_reflns_limit_l_min -20
_diffrn_reflns_number 16680
_diffrn_reflns_theta_full 25.75
_diffrn_reflns_theta_max 25.75
_diffrn_reflns_theta_min 2.01
_diffrn_standards_decay_% <1
_exptl_absorpt_coefficient_mu 37.752
_exptl_absorpt_correction_T_max .7780
_exptl_absorpt_correction_T_min .5189
_exptl_absorpt_correction_type empirical
_exptl_absorpt_process_details
;
SORTAV (Blessing 1995, 1997)'
;
_exptl_crystal_colour yellow
_exptl_crystal_density_diffrn 4.989
_exptl_crystal_density_method 'not measured'
_exptl_crystal_description tablet
_exptl_crystal_F_000 4352
_exptl_crystal_size_max .025
_exptl_crystal_size_mid .020
_exptl_crystal_size_min .007
_refine_diff_density_max 2.978
_refine_diff_density_min -2.839
_refine_ls_extinction_method none
_refine_ls_goodness_of_fit_ref .951
_refine_ls_hydrogen_treatment none
_refine_ls_matrix_type full
_refine_ls_number_parameters 119
_refine_ls_number_reflns 3255
_refine_ls_number_restraints 0
_refine_ls_restrained_S_all .951
_refine_ls_R_factor_all .0906
_refine_ls_R_factor_gt .0482
_refine_ls_shift/su_max .001
_refine_ls_shift/su_mean .000
_refine_ls_structure_factor_coef Fsqd
_refine_ls_weighting_details 'calc w=1/[\s^2^(Fo^2^)+(0.0470P)^2^+0.0000P] where P=(Fo^2^+2Fc^2^)/3'
_refine_ls_weighting_scheme calc
_refine_ls_wR_factor_ref .1035
_reflns_number_gt 2106
_reflns_number_total 3255
_reflns_threshold_expression >2sigma(I)
_cod_data_source_file cf0009.cif
_cod_data_source_block s92
_cod_depositor_comments
;
The following automatic conversions were performed:
'_symmetry_cell_setting' value 'Orthorhombic' changed to 'orthorhombic'
according to '/home/saulius/struct/CIF-dictionaries/cif_core.dic'
dictionary named 'cif_core.dic' version 2.4.1 from 2010-06-29.

Automatic conversion script
Id: cif_fix_enum 1527 2010-12-29 10:47:43Z saulius 

The following automatic conversions were performed:

'_symmetry_cell_setting' value 'Orthorhombic' changed to
'orthorhombic' according to
/home/saulius/struct/CIF-dictionaries/cif_core.dic dictionary named
'cif_core.dic' version 2.4.1 from 2010-06-29.

Automatic conversion script
Id: cif_fix_values 1715 2011-07-08 13:25:40Z adriana 
;
_cod_database_code 2102096
_cod_database_fobs_code 2102096

loop_
_symmetry_equiv_pos_as_xyz
'x, y, z'
'-x+1/2, -y+1/2, z+1/2'
'-x, y, -z+1/2'
'x+1/2, -y+1/2, -z'
'-x, -y, -z'
'x-1/2, y-1/2, -z-1/2'
'x, -y, z-1/2'
'-x-1/2, y-1/2, z'

loop_
_atom_site_label
_atom_site_fract_x
_atom_site_fract_y
_atom_site_fract_z
_atom_site_U_iso_or_equiv
_atom_site_adp_type
_atom_site_calc_flag
_atom_site_refinement_flags
_atom_site_occupancy
_atom_site_type_symbol
U1 .23453(4) .74724(4) .36301(4) .01561(18) Uani d . 1 U
U2 .29656(5) .77012(4) .59321(4) .01655(19) Uani d . 1 U
U3 .25426(5) .51155(4) .22973(4) .01706(19) Uani d . 1 U
U4 .25432(5) .51460(4) .50131(4) .01630(19) Uani d . 1 U
O1 .1802(9) .7479(7) .5935(8) .032(3) Uiso d . 1 O
O2 .1438(8) .4529(7) .2244(7) .028(3) Uiso d . 1 O
O3 .1293(8) .7449(7) .4127(7) .026(3) Uiso d . 1 O
O4 .4167(7) .7849(7) .5914(7) .022(3) Uiso d . 1 O
O5 .3642(8) .5633(7) .2359(7) .026(3) Uiso d . 1 O
O6 .1416(7) .5579(7) .5179(7) .023(3) Uiso d . 1 O
O7 .3385(8) .7524(7) .3101(8) .034(3) Uiso d . 1 O
O8 .3692(8) .4724(7) .4845(7) .025(3) Uiso d . 1 O
O9 .2652(7) .9236(7) .6079(7) .019(3) Uiso d . 1 O
O10 .2028(8) .3615(6) .4591(7) .019(3) Uiso d . 1 O
O11 .3125(7) .6719(6) .4737(6) .016(3) Uiso d . 1 O
O12 .2152(7) .5667(7) .3635(7) .021(3) Uiso d . 1 O
O13 .3121(7) .6007(7) .6270(6) .019(3) Uiso d . 1 O
O14 .1846(7) .6852(7) .2342(7) .022(3) Uiso d . 1 O
O15 .1863(7) .8888(6) .3066(6) .018(3) Uiso d . 1 O
O16 .0000 .7609(12) .2500 .049(5) Uiso d S 1 O
O17 .5015(9) .4409(9) .1386(9) .048(4) Uiso d . 1 O
O18 -.0253(10) .6223(10) .5870(10) .060(4) Uiso d . 1 O
O19 .0314(9) .5621(8) .3391(8) .046(4) Uiso d . 1 O
O20 -.0119(11) .8529(11) .5792(10) .081(5) Uiso d . 1 O
O21 .517(3) .758(2) .287(2) .096(13) Uiso d P .50 O

loop_
_atom_site_aniso_label
_atom_site_aniso_U_11
_atom_site_aniso_U_22
_atom_site_aniso_U_33
_atom_site_aniso_U_12
_atom_site_aniso_U_13
_atom_site_aniso_U_23
U1 .0283(4) .0136(3) .0049(4) -.0004(2) -.0002(3) -.0006(3)
U2 .0292(4) .0131(3) .0074(3) .0008(3) -.0012(3) -.0012(3)
U3 .0320(4) .0135(3) .0057(4) .0002(2) -.0001(3) .0001(2)
U4 .0296(4) .0126(3) .0068(4) -.0008(2) .0016(3) .0007(2)

loop_
_atom_type_symbol
_atom_type_description
_atom_type_scat_dispersion_real
_atom_type_scat_dispersion_imag
_atom_type_scat_source
O O .0106 .0060 'International Tables Vol C Tables 4.2.6.8 and 6.1.1.4'
H H .0000 .0000 'International Tables Vol C Tables 4.2.6.8 and 6.1.1.4'
U U -9.6767 9.6646 'International Tables Vol C Tables 4.2.6.8 and 6.1.1.4'

loop_
_geom_angle_atom_site_label_1
_geom_angle_atom_site_label_2
_geom_angle_atom_site_label_3
_geom_angle_site_symmetry_1
_geom_angle_site_symmetry_3
_geom_angle
_geom_angle_publ_flag
O3 U1 O7 . . 177.8(5) yes
O3 U1 O15 . . 86.5(4) yes
O7 U1 O15 . . 91.5(4) yes
O3 U1 O11 . . 92.7(5) yes
O7 U1 O11 . . 89.5(5) yes
O15 U1 O11 . . 146.5(3) yes
O3 U1 O14 . . 98.4(5) yes
O7 U1 O14 . . 80.4(5) yes
O15 U1 O14 . . 81.4(3) yes
O11 U1 O14 . . 131.6(3) yes
O3 U1 O10 . 8_665 91.9(4) yes
O7 U1 O10 . 8_665 88.6(5) yes
O15 U1 O10 . 8_665 79.9(3) yes
O11 U1 O10 . 8_665 66.6(3) yes
O14 U1 O10 . 8_665 158.0(3) yes
O3 U1 O12 . . 83.2(4) yes
O7 U1 O12 . . 98.0(4) yes
O15 U1 O12 . . 145.1(4) yes
O11 U1 O12 . . 67.5(3) yes
O14 U1 O12 . . 67.4(3) yes
O10 U1 O12 8_665 . 133.5(3) yes
O3 U1 U2 . . 75.2(4) yes
O7 U1 U2 . . 106.5(4) yes
O15 U1 U2 . . 113.5(3) yes
O11 U1 U2 . . 35.3(2) yes
O14 U1 U2 . . 162.9(2) yes
O10 U1 U2 8_665 . 39.1(2) yes
O12 U1 U2 . . 95.9(3) yes
O3 U1 U3 . . 108.2(3) yes
O7 U1 U3 . . 72.0(3) yes
O15 U1 U3 . . 120.2(3) yes
O11 U1 U3 . . 91.9(2) yes
O14 U1 U3 . . 40.0(2) yes
O10 U1 U3 8_665 . 151.5(2) yes
O12 U1 U3 . . 35.8(3) yes
U2 U1 U3 . . 126.269(19) yes
O3 U1 U4 . . 77.0(3) yes
O7 U1 U4 . . 105.0(3) yes
O15 U1 U4 . . 163.2(3) yes
O11 U1 U4 . . 33.8(2) yes
O14 U1 U4 . . 104.1(2) yes
O10 U1 U4 8_665 . 97.1(2) yes
O12 U1 U4 . . 36.7(3) yes
U2 U1 U4 . . 59.246(14) yes
U3 U1 U4 . . 69.231(16) yes
O1 U2 O4 . . 176.3(5) yes
O1 U2 O9 . . 88.2(4) yes
O4 U2 O9 . . 95.5(4) yes
O1 U2 O11 . . 89.7(5) yes
O4 U2 O11 . . 87.5(4) yes
O9 U2 O11 . . 131.3(4) yes
O1 U2 O13 . . 85.3(4) yes
O4 U2 O13 . . 91.4(4) yes
O9 U2 O13 . . 159.2(4) yes
O11 U2 O13 . . 68.5(3) yes
O1 U2 O14 . 2_565 98.9(5) yes
O4 U2 O14 . 2_565 82.8(5) yes
O9 U2 O14 . 2_565 70.7(4) yes
O11 U2 O14 . 2_565 157.0(3) yes
O13 U2 O14 . 2_565 90.8(3) yes
O1 U2 O10 . 8_665 95.4(5) yes
O4 U2 O10 . 8_665 85.6(4) yes
O9 U2 O10 . 8_665 67.4(3) yes
O11 U2 O10 . 8_665 64.3(3) yes
O13 U2 O10 . 8_665 132.8(3) yes
O14 U2 O10 2_565 8_665 135.1(3) yes
O1 U2 U4 . 8_665 88.2(3) yes
O4 U2 U4 . 8_665 94.8(3) yes
O9 U2 U4 . 8_665 30.1(3) yes
O11 U2 U4 . 8_665 101.2(2) yes
O13 U2 U4 . 8_665 167.8(3) yes
O14 U2 U4 2_565 8_665 100.4(2) yes
O10 U2 U4 8_665 8_665 37.7(2) yes
O1 U2 U3 . 2_565 87.1(4) yes
O4 U2 U3 . 2_565 96.3(3) yes
O9 U2 U3 . 2_565 29.6(3) yes
O11 U2 U3 . 2_565 160.7(2) yes
O13 U2 U3 . 2_565 130.1(3) yes
O14 U2 U3 2_565 2_565 42.0(2) yes
O10 U2 U3 8_665 2_565 97.0(2) yes
U4 U2 U3 8_665 2_565 59.682(16) yes
O1 U2 U4 . . 71.6(3) yes
O4 U2 U4 . . 104.8(3) yes
O9 U2 U4 . . 153.1(3) yes
O11 U2 U4 . . 35.3(2) yes
O13 U2 U4 . . 39.3(3) yes
O14 U2 U4 2_565 . 128.6(2) yes
O10 U2 U4 8_665 . 96.4(2) yes
U4 U2 U4 8_665 . 128.62(2) yes
U3 U2 U4 2_565 . 155.78(2) yes
O1 U2 U1 . . 76.2(4) yes
O4 U2 U1 . . 102.8(4) yes
O9 U2 U1 . . 98.0(3) yes
O11 U2 U1 . . 35.0(2) yes
O13 U2 U1 . . 99.6(3) yes
O14 U2 U1 2_565 . 168.0(2) yes
O10 U2 U1 8_665 . 36.7(2) yes
U4 U2 U1 8_665 . 68.745(17) yes
U3 U2 U1 2_565 . 126.09(2) yes
U4 U2 U1 . . 60.820(15) yes
O5 U3 O2 . . 177.3(5) yes
O5 U3 O9 . 2_564 90.2(5) yes
O2 U3 O9 . 2_564 91.4(5) yes
O5 U3 O15 . 8_655 85.8(4) yes
O2 U3 O15 . 8_655 91.7(4) yes
O9 U3 O15 2_564 8_655 148.2(4) yes
O5 U3 O12 . . 91.8(5) yes
O2 U3 O12 . . 88.7(5) yes
O9 U3 O12 2_564 . 132.4(3) yes
O15 U3 O12 8_655 . 79.3(3) yes
O5 U3 O13 . 7_565 89.2(4) yes
O2 U3 O13 . 7_565 89.2(4) yes
O9 U3 O13 2_564 7_565 70.8(3) yes
O15 U3 O13 8_655 7_565 77.6(4) yes
O12 U3 O13 . 7_565 156.7(3) yes
O5 U3 O14 . . 88.6(4) yes
O2 U3 O14 . . 94.0(4) yes
O9 U3 O14 2_564 . 66.7(3) yes
O15 U3 O14 8_655 . 144.5(3) yes
O12 U3 O14 . . 65.8(3) yes
O13 U3 O14 7_565 . 137.5(3) yes
O5 U3 U4 . 7_565 95.5(4) yes
O2 U3 U4 . 7_565 84.8(4) yes
O9 U3 U4 2_564 7_565 30.3(2) yes
O15 U3 U4 8_655 7_565 118.8(3) yes
O12 U3 U4 . 7_565 160.9(2) yes
O13 U3 U4 7_565 7_565 41.4(2) yes
O14 U3 U4 . 7_565 96.7(2) yes
O5 U3 U2 . 2_564 83.6(4) yes
O2 U3 U2 . 2_564 98.9(4) yes
O9 U3 U2 2_564 2_564 29.1(2) yes
O15 U3 U2 8_655 2_564 168.9(3) yes
O12 U3 U2 . 2_564 104.2(2) yes
O13 U3 U2 7_565 2_564 99.0(2) yes
O14 U3 U2 . 2_564 38.5(2) yes
U4 U3 U2 7_565 2_564 59.353(15) yes
O5 U3 U1 . . 72.3(3) yes
O2 U3 U1 . . 109.5(4) yes
O9 U3 U1 2_564 . 99.4(2) yes
O15 U3 U1 8_655 . 109.3(3) yes
O12 U3 U1 . . 37.6(2) yes
O13 U3 U1 7_565 . 159.4(2) yes
O14 U3 U1 . . 36.4(2) yes
U4 U3 U1 7_565 . 129.40(2) yes
U2 U3 U1 2_564 . 70.394(17) yes
O6 U4 O8 . . 179.2(5) yes
O6 U4 O9 . 8_655 87.1(4) yes
O8 U4 O9 . 8_655 93.4(4) yes
O6 U4 O10 . . 93.2(4) yes
O8 U4 O10 . . 87.6(4) yes
O9 U4 O10 8_655 . 71.3(4) yes
O6 U4 O11 . . 92.8(4) yes
O8 U4 O11 . . 86.4(4) yes
O9 U4 O11 8_655 . 136.7(4) yes
O10 U4 O11 . . 151.6(4) yes
O6 U4 O12 . . 80.2(4) yes
O8 U4 O12 . . 99.6(5) yes
O9 U4 O12 8_655 . 152.5(4) yes
O10 U4 O12 . . 85.2(3) yes
O11 U4 O12 . . 68.6(3) yes
O6 U4 O13 . . 91.2(4) yes
O8 U4 O13 . . 88.4(4) yes
O9 U4 O13 8_655 . 69.7(3) yes
O10 U4 O13 . . 140.4(3) yes
O11 U4 O13 . . 67.1(3) yes
O12 U4 O13 . . 134.3(3) yes
O6 U4 U2 . 8_655 93.4(3) yes
O8 U4 U2 . 8_655 87.3(3) yes
O9 U4 U2 8_655 8_655 30.1(3) yes
O10 U4 U2 . 8_655 41.5(3) yes
O11 U4 U2 . 8_655 164.8(3) yes
O12 U4 U2 . 8_655 126.2(2) yes
O13 U4 U2 . 8_655 98.9(2) yes
O6 U4 U3 . 7_566 83.0(4) yes
O8 U4 U3 . 7_566 97.1(4) yes
O9 U4 U3 8_655 7_566 30.9(3) yes
O10 U4 U3 . 7_566 102.1(3) yes
O11 U4 U3 . 7_566 106.2(2) yes
O12 U4 U3 . 7_566 162.0(2) yes
O13 U4 U3 . 7_566 39.6(2) yes
U2 U4 U3 8_655 7_566 60.965(16) yes
O6 U4 U2 . . 77.2(3) yes
O8 U4 U2 . . 102.1(3) yes
O9 U4 U2 8_655 . 103.2(3) yes
O10 U4 U2 . . 169.3(3) yes
O11 U4 U2 . . 35.8(2) yes
O12 U4 U2 . . 97.6(2) yes
O13 U4 U2 . . 37.1(2) yes
U2 U4 U2 8_655 . 133.30(3) yes
U3 U4 U2 7_566 . 72.447(18) yes
O6 U4 U1 . . 75.3(3) yes
O8 U4 U1 . . 104.1(3) yes
O9 U4 U1 8_655 . 157.7(3) yes
O10 U4 U1 . . 122.5(3) yes
O11 U4 U1 . . 34.0(2) yes
O12 U4 U1 . . 37.7(2) yes
O13 U4 U1 . . 96.6(2) yes
U2 U4 U1 8_655 . 160.95(2) yes
U3 U4 U1 7_566 . 130.73(2) yes
U2 U4 U1 . . 59.933(15) yes
U4 O9 U2 8_665 . 119.8(5) yes
U4 O9 U3 8_665 2_565 118.8(4) yes
U2 O9 U3 . 2_565 121.3(5) yes
U4 O10 U1 . 8_655 131.5(5) yes
U4 O10 U2 . 8_655 100.8(4) yes
U1 O10 U2 8_655 8_655 104.2(3) yes
U4 O11 U1 . . 112.2(4) yes
U4 O11 U2 . . 108.9(4) yes
U1 O11 U2 . . 109.7(4) yes
U3 O12 U4 . . 134.8(4) yes
U3 O12 U1 . . 106.6(4) yes
U4 O12 U1 . . 105.6(4) yes
U2 O13 U3 . 7_566 137.9(5) yes
U2 O13 U4 . . 103.6(4) yes
U3 O13 U4 7_566 . 99.0(3) yes
U1 O14 U2 . 2_564 136.4(4) yes
U1 O14 U3 . . 103.7(4) yes
U2 O14 U3 2_564 . 99.4(4) yes
U1 O15 U3 . 8_665 138.4(5) yes

loop_
_geom_bond_atom_site_label_1
_geom_bond_atom_site_label_2
_geom_bond_site_symmetry_2
_geom_bond_distance
_geom_bond_publ_flag
U1 O3 . 1.754(12) yes
U1 O7 . 1.766(13) yes
U1 O15 . 2.303(9) yes
U1 O11 . 2.416(10) yes
U1 O14 . 2.433(11) yes
U1 O10 8_665 2.445(10) yes
U1 O12 . 2.540(9) yes
U1 U2 . 3.9651(9) no
U1 U3 . 3.9873(8) no
U1 U4 . 4.0001(8) no
U2 O1 . 1.737(13) yes
U2 O4 . 1.777(11) yes
U2 O9 . 2.208(9) yes
U2 O11 . 2.434(10) yes
U2 O13 . 2.446(9) yes
U2 O14 2_565 2.452(11) yes
U2 O10 8_665 2.578(10) yes
U2 U4 8_665 3.8205(8) no
U2 U3 2_565 3.8827(8) no
U2 U4 . 3.9373(8) no
U3 O5 . 1.773(11) yes
U3 O2 . 1.820(11) yes
U3 O9 2_564 2.246(11) yes
U3 O15 8_655 2.315(10) yes
U3 O12 . 2.433(11) yes
U3 O13 7_565 2.475(10) yes
U3 O14 . 2.636(10) yes
U3 U4 7_565 3.8334(9) no
U3 U2 2_564 3.8827(8) no
U4 O6 . 1.784(11) yes
U4 O8 . 1.810(11) yes
U4 O9 8_655 2.207(10) yes
U4 O10 . 2.378(10) yes
U4 O11 . 2.403(9) yes
U4 O12 . 2.481(11) yes
U4 O13 . 2.565(11) yes
U4 U2 8_655 3.8205(8) no
U4 U3 7_566 3.8334(9) no
O9 U4 8_665 2.207(10) no
O9 U3 2_565 2.246(11) no
O10 U1 8_655 2.445(10) no
O10 U2 8_655 2.578(10) no
O13 U3 7_566 2.475(10) no
O14 U2 2_564 2.452(11) no
O15 U3 8_665 2.315(10) no
O21 O21 3_655 1.32(7) no
